data_1527182
loop_
_publ_author_name
'Brackett, E.B.'
'Brackett, T.E.'
'Sass, R.L.'

_publ_section_title
;
 The crystal structures of barium chloride, barium bromide and barium
 iodide
;
_journal_name_full 'Journal of Physical Chemistry'
_journal_page_first 2132
_journal_page_last 2135
_journal_volume 67
_journal_year 1963
_chemical_formula_sum 'Ba Cl2'
_space_group_IT_number 62
_symmetry_space_group_name_Hall '-P 2ac 2n'
_symmetry_space_group_name_H-M 'P n m a'
_cell_angle_alpha 90
_cell_angle_beta 90
_cell_angle_gamma 90
_cell_formula_units_Z 4
_cell_length_a 7.865
_cell_length_b 4.731
_cell_length_c 9.421
_cell_volume 350.549
_citation_journal_id_ASTM JPCHAX
_cod_data_source_file Brackett_JPCHAX_1963_1626.cif
_cod_data_source_block Ba1Cl2
_cod_original_cell_volume 350.5489
_cod_original_formula_sum 'Ba1 Cl2'
_cod_database_code 1527182

loop_
_symmetry_equiv_pos_as_xyz
x,y,z
-x+1/2,-y,z+1/2
x+1/2,-y+1/2,-z+1/2
-x,y+1/2,-z
-x,-y,-z
x-1/2,y,-z-1/2
-x-1/2,y-1/2,z-1/2
x,-y-1/2,z

loop_
_atom_site_label
_atom_site_type_symbol
_atom_site_fract_x
_atom_site_fract_y
_atom_site_fract_z
_atom_site_occupancy
_atom_site_U_iso_or_equiv
Cl1 Cl-1 0.1504 0.25 0.413 1 0.0
Ba1 Ba+2 0.2514 0.25 0.1209 1 0.0
Cl2 Cl-1 0.029 0.25 0.8392 1 0.0
